data_7718132
loop_
_publ_author_name
'Sztula, Adam'
'Antal, Peter'
'Nemec, Ivan'
'Kubala, Martin'
'Herchel, Radovan'

_publ_section_title
;
 A novel type of heteroleptic Cu(I) complexes featuring nitrogen-rich
 tetrazine ligands: syntheses, crystal structures, spectral properties,
 cyclic voltammetry, and theoretical calculations.
;
_journal_issue 14
_journal_name_full 'Dalton transactions (Cambridge, England : 2003)'
_journal_page_first 5944
_journal_page_last 5952
_journal_paper_doi 10.1039/d4dt03137g
_journal_volume 54
_journal_year 2025
_chemical_formula_moiety 'C90 H72 Cu2 N6 O2 P4, 2(Cl O4), 2(C H2 Cl2)'
_chemical_formula_sum 'C92 H76 Cl6 Cu2 N6 O10 P4'
_chemical_formula_weight 1889.24
_space_group_crystal_system monoclinic
_space_group_IT_number 14
_space_group_name_Hall '-P 2ybc'
_space_group_name_H-M_alt 'P 1 21/c 1'
_atom_sites_solution_hydrogens geom
_atom_sites_solution_primary dual
_audit_creation_date 2024-01-19
_audit_creation_method
;
Olex2 1.3-ac4
(compiled 2020.11.27 svn.r5f609507 for Rigaku Oxford Diffraction, GUI svn.r6214)
;
_audit_update_record
;
2024-10-22 deposited with the CCDC.	2025-02-18 downloaded from the CCDC.
;
_cell_angle_alpha 90
_cell_angle_beta 94.8590(10)
_cell_angle_gamma 90
_cell_formula_units_Z 2
_cell_length_a 11.39000(10)
_cell_length_b 17.6750(2)
_cell_length_c 20.9590(2)
_cell_measurement_reflns_used 17030
_cell_measurement_temperature 100.00(12)
_cell_measurement_theta_max 68.2520
_cell_measurement_theta_min 3.8820
_cell_volume 4204.27(7)
_computing_cell_refinement 'CrysAlisPro 1.171.42.57a (Rigaku OD, 2022)'
_computing_data_collection 'CrysAlisPro 1.171.42.57a (Rigaku OD, 2022)'
_computing_data_reduction 'CrysAlisPro 1.171.42.57a (Rigaku OD, 2022)'
_computing_molecular_graphics 'Olex2 1.3-ac4 (Dolomanov et al., 2009)'
_computing_publication_material 'Olex2 1.3-ac4 (Dolomanov et al., 2009)'
_computing_structure_refinement 'SHELXL 2016/6 (Sheldrick, 2015)'
_computing_structure_solution 'SHELXT 2014/4 (Sheldrick, 2014)'
_diffrn_ambient_environment N~2~
_diffrn_ambient_temperature 100.00(12)
_diffrn_detector 'Hybrid Pixel Array Detector'
_diffrn_detector_area_resol_mean 10.0000
_diffrn_detector_type HyPix3000
_diffrn_measured_fraction_theta_full 0.997
_diffrn_measured_fraction_theta_max 0.991
_diffrn_measurement_details
;
List of Runs (angles in degrees, time in seconds):

  # Type    Start    End  Width  t~exp~   \w     \q     \k     \f   Frames
#--------------------------------------------------------------------------
  1  \w     73.00 105.00   0.50    1.60    --   94.87 -77.00 -30.00   64
  2  \w     30.00  56.00   0.50    1.60    --   94.87 -50.00 -30.00   52
  3  \w     32.00  57.00   0.50    1.60    --   94.87 -68.00   0.00   50
  4  \w     33.00  66.00   0.50    1.60    --   94.87 -59.00  90.00   66
  5  \w     29.00  56.00   0.50    1.60    --   94.87 -50.00 120.00   54
  6  \w     32.00  57.00   0.50    1.60    --   94.87 -50.00  90.00   50
  7  \w     30.00  57.00   0.50    1.60    --   94.87 -50.00  60.00   54
  8  \w     29.00  54.00   0.50    1.60    --   94.87 -50.00-150.00   50
  9  \w     69.00  94.00   0.50    0.50    --   45.32  36.00 -57.00   50
 10  \w     87.00 144.00   0.50    1.60    --   94.87  36.00 -57.00  114
 11  \w     86.00 155.00   0.50    1.60    --   94.87  33.00-120.00  138
 12  \w     89.00 153.00   0.50    1.60    --   94.87  33.00   0.00  128
 13  \w     87.00 152.00   0.50    1.60    --   94.87  33.00 150.00  130
 14  \w    -12.00  15.00   0.50    0.50    --   45.32 -32.00 150.00   54
 15  \w     -6.00  19.00   0.50    0.50    --   45.32 -36.00 146.00   50
 16  \w     23.00  67.00   0.50    0.50    --   45.32 -65.00  30.00   88
 17  \w     64.00 112.00   0.50    0.50    --   45.32 138.00 150.00   96
 18  \w     68.00 112.00   0.50    0.50    --   45.32 138.00  30.00   88
 19  \w    -12.00  21.00   0.50    0.50    --   45.32 -65.00  30.00   66
 20  \w     -7.00  20.00   0.50    0.50    --   45.32 -32.00  90.00   54
 21  \w     48.00  73.00   0.50    1.60    --   94.87-117.00 120.00   50
 22  \w    -25.00  30.00   0.50    0.50    --  -43.75  11.00  60.00  110
 23  \w    -49.00  12.00   0.50    0.50    --  -43.75  54.00 120.00  122
 24  \w     54.00 123.00   0.50    1.60    --   94.87 -86.00-150.00  138
 25  \w    -40.00  10.00   0.50    0.50    --  -43.75  36.00 -57.00  100
 26  \w    -40.00   4.00   0.50    0.50    --  -43.75  43.00-180.00   88
 27  \w    -57.00 -32.00   0.50    1.60    --  -93.31  50.00 -60.00   50
 28  \w    -83.00 -48.00   0.50    1.60    --  -93.31  68.00 -90.00   70
 29  \w    -73.00 -28.00   0.50    1.60    --  -93.31  68.00 -30.00   90
 30  \w    -55.00 -29.00   0.50    1.60    --  -93.31  50.00  60.00   52
 31  \w    -75.00 -43.00   0.50    1.60    --  -93.31  68.00  90.00   64
 32  \w   -104.00 -41.00   0.50    1.60    --  -93.31  77.00 150.00  126
 33  \w    -83.00 -51.00   0.50    1.60    --  -93.31  68.00 150.00   64
 34  \w   -116.00 -91.00   0.50    1.60    --  -93.31 -36.00 146.00   50
 35  \w    -90.00 -64.00   0.50    0.50    --  -43.75-138.00 -30.00   52
 36  \w   -103.00 -68.00   0.50    0.50    --  -43.75-138.00-150.00   70
 37  \w    -90.00 -63.00   0.50    0.50    --  -43.75 -36.00 146.00   54
 38  \w   -109.00 -29.00   0.50    1.60    --  -93.31 117.00 -60.00  160
;
_diffrn_measurement_device 'four-circle diffractometer'
_diffrn_measurement_device_type 'XtaLAB Synergy, Single source at home/near, HyPix3000'
_diffrn_measurement_method '\w scans'
_diffrn_orient_matrix_type 'CrysAlisPro convention (1999,Acta A55,543-557)'
_diffrn_orient_matrix_UB_11 0.1296662000
_diffrn_orient_matrix_UB_12 0.0151088000
_diffrn_orient_matrix_UB_13 0.0236744000
_diffrn_orient_matrix_UB_21 -0.0344520000
_diffrn_orient_matrix_UB_22 0.0783623000
_diffrn_orient_matrix_UB_23 0.0247208000
_diffrn_orient_matrix_UB_31 -0.0208171000
_diffrn_orient_matrix_UB_32 -0.0350695000
_diffrn_orient_matrix_UB_33 0.0653277000
_diffrn_radiation_monochromator mirror
_diffrn_radiation_probe x-ray
_diffrn_radiation_type 'Cu K\a'
_diffrn_radiation_wavelength 1.54184
_diffrn_reflns_av_R_equivalents 0.0340
_diffrn_reflns_av_unetI/netI 0.0305
_diffrn_reflns_Laue_measured_fraction_full 0.997
_diffrn_reflns_Laue_measured_fraction_max 0.991
_diffrn_reflns_limit_h_max 13
_diffrn_reflns_limit_h_min -13
_diffrn_reflns_limit_k_max 21
_diffrn_reflns_limit_k_min -21
_diffrn_reflns_limit_l_max 25
_diffrn_reflns_limit_l_min -17
_diffrn_reflns_number 24899
_diffrn_reflns_point_group_measured_fraction_full 0.997
_diffrn_reflns_point_group_measured_fraction_max 0.991
_diffrn_reflns_theta_full 67.684
_diffrn_reflns_theta_max 68.414
_diffrn_reflns_theta_min 3.276
_diffrn_source 'micro-focus sealed X-ray tube'
_diffrn_source_type 'PhotonJet (Cu) X-ray Source'
_exptl_absorpt_coefficient_mu 3.630
_exptl_absorpt_correction_T_max 0.809
_exptl_absorpt_correction_T_min 0.511
_exptl_absorpt_correction_type gaussian
_exptl_absorpt_process_details
;
CrysAlisPro 1.171.42.57a (Rigaku Oxford Diffraction, 2022)
Numerical absorption correction based on gaussian integration over
a multifaceted crystal model
Empirical absorption correction using spherical harmonics,
implemented in SCALE3 ABSPACK scaling algorithm.
;
_exptl_crystal_colour violet
_exptl_crystal_colour_primary violet
_exptl_crystal_density_diffrn 1.492
_exptl_crystal_description prism
_exptl_crystal_F_000 1940
_exptl_crystal_size_max 0.29
_exptl_crystal_size_mid 0.21
_exptl_crystal_size_min 0.18
_refine_diff_density_max 1.722
_refine_diff_density_min -1.120
_refine_diff_density_rms 0.074
_refine_ls_extinction_method none
_refine_ls_goodness_of_fit_ref 1.061
_refine_ls_hydrogen_treatment constr
_refine_ls_matrix_type full
_refine_ls_number_parameters 543
_refine_ls_number_reflns 7670
_refine_ls_number_restraints 0
_refine_ls_restrained_S_all 1.061
_refine_ls_R_factor_all 0.0539
_refine_ls_R_factor_gt 0.0493
_refine_ls_shift/su_max 0.001
_refine_ls_shift/su_mean 0.000
_refine_ls_structure_factor_coef Fsqd
_refine_ls_weighting_details 'w=1/[\s^2^(Fo^2^)+(0.0813P)^2^+4.5560P] where P=(Fo^2^+2Fc^2^)/3'
_refine_ls_weighting_scheme calc
_refine_ls_wR_factor_gt 0.1376
_refine_ls_wR_factor_ref 0.1420
_reflns_Friedel_coverage 0.000
_reflns_number_gt 6838
_reflns_number_total 7670
_reflns_threshold_expression 'I > 2\s(I)'
_cod_data_source_file d4dt03137g3.cif
_cod_data_source_block 1
_cod_depositor_comments 'Adding full bibliography for 7718132--7718135.cif.'
_cod_original_cell_volume 4204.26(7)
_cod_database_code 7718132
_shelx_shelxl_version_number 2016/6
_chemical_oxdiff_formula 'C184  H152  Cl12  Cu4  N12  O20  P8  '
_shelx_space_group_comment
;
The symmetry employed for this shelxl refinement is uniquely defined
by the following loop, which should always be used as a source of
symmetry information in preference to the above space-group names.
They are only intended as comments.
;
_shelx_estimated_absorpt_t_max 0.561
_shelx_estimated_absorpt_t_min 0.419
_reflns_odcompleteness_completeness 99.83
_reflns_odcompleteness_iscentric 1
_reflns_odcompleteness_theta 66.97
_olex2_refinement_description
;
1. Fixed Uiso
 At 1.2 times of:
  All C(H) groups, All C(H,H) groups
 At 1.5 times of:
  All C(H,H,H) groups
2.a Secondary CH2 refined with riding coordinates:
 C45(H45A,H45B)
2.b Aromatic/amide H refined with riding coordinates:
 C2(H2), C3(H3), C4(H4), C5(H5), C6(H6), C8(H8), C9(H9), C10(H10), C11(H11),
 C13(H13), C14(H14), C15(H15), C019(H019), C22(H22), C23(H23), C24(H24),
 C28(H28), C29(H29), C30(H30), C31(H31), C32(H32), C34(H34), C35(H35), C36(H36),
  C37(H37), C38(H38), C40(H40), C42(H42), C43(H43), C44(H44)
2.c Idealised Me refined as rotating group:
 C19(H19A,H19B,H19C), C20(H20A,H20B,H20C)
;
_olex2_submission_special_instructions 'No special instructions were received'
_oxdiff_exptl_absorpt_empirical_details
;
Empirical correction (ABSPACK) includes:
- Absorption correction using spherical harmonics
- Frame scaling
;
_oxdiff_exptl_absorpt_empirical_full_max 1.415
_oxdiff_exptl_absorpt_empirical_full_min 0.787

loop_
_space_group_symop_operation_xyz
'x, y, z'
'-x, y+1/2, -z+1/2'
'-x, -y, -z'
'x, -y-1/2, z-1/2'

loop_
_atom_site_label
_atom_site_type_symbol
_atom_site_fract_x
_atom_site_fract_y
_atom_site_fract_z
_atom_site_U_iso_or_equiv
_atom_site_adp_type
_atom_site_occupancy
_atom_site_site_symmetry_order
_atom_site_calc_flag
_atom_site_refinement_flags_posn
_atom_site_refinement_flags_adp
_atom_site_refinement_flags_occupancy
_atom_site_disorder_assembly
_atom_site_disorder_group
Cu1 Cu 0.46787(3) 0.53071(2) 0.65374(2) 0.02593(13) Uani 1 1 d . . . . .
P1 P 0.31247(6) 0.54693(4) 0.71069(3) 0.02494(16) Uani 1 1 d . . . . .
P2 P 0.61347(6) 0.61895(4) 0.65168(3) 0.02601(17) Uani 1 1 d . . . . .
O1 O 0.52037(16) 0.62637(11) 0.77106(9) 0.0285(4) Uani 1 1 d . . . . .
N1 N 0.45952(19) 0.50880(13) 0.55854(10) 0.0260(5) Uani 1 1 d . . . . .
N2 N 0.4253(2) 0.55823(14) 0.51279(10) 0.0268(5) Uani 1 1 d . . . . .
N3 N 0.4495(2) 0.57409(14) 0.34424(10) 0.0283(5) Uani 1 1 d . . . . .
C1 C 0.2138(2) 0.62084(16) 0.67802(13) 0.0274(6) Uani 1 1 d . . . . .
C2 C 0.1881(3) 0.61909(17) 0.61167(13) 0.0311(6) Uani 1 1 d . . . . .
H2 H 0.227983 0.584268 0.586562 0.037 Uiso 1 1 calc R U . . .
C3 C 0.1052(3) 0.66762(18) 0.58231(15) 0.0364(7) Uani 1 1 d . . . . .
H3 H 0.086787 0.665317 0.537286 0.044 Uiso 1 1 calc R U . . .
C4 C 0.0494(3) 0.71932(18) 0.61844(16) 0.0390(7) Uani 1 1 d . . . . .
H4 H -0.007886 0.752582 0.598322 0.047 Uiso 1 1 calc R U . . .
C5 C 0.0767(3) 0.72301(18) 0.68450(15) 0.0371(7) Uani 1 1 d . . . . .
H5 H 0.039593 0.759768 0.709061 0.044 Uiso 1 1 calc R U . . .
C6 C 0.1581(3) 0.67301(17) 0.71462(14) 0.0310(6) Uani 1 1 d . . . . .
H6 H 0.175322 0.674632 0.759747 0.037 Uiso 1 1 calc R U . . .
C7 C 0.2131(2) 0.46516(16) 0.70730(13) 0.0277(6) Uani 1 1 d . . . . .
C8 C 0.0910(3) 0.47145(18) 0.70076(16) 0.0380(7) Uani 1 1 d . . . . .
H8 H 0.055075 0.519814 0.702626 0.046 Uiso 1 1 calc R U . . .
C9 C 0.0215(3) 0.4072(2) 0.69153(17) 0.0447(8) Uani 1 1 d . . . . .
H9 H -0.061895 0.412167 0.687250 0.054 Uiso 1 1 calc R U . . .
C10 C 0.0712(3) 0.33679(19) 0.68848(14) 0.0391(7) Uani 1 1 d . . . . .
H10 H 0.022846 0.293359 0.680913 0.047 Uiso 1 1 calc R U . . .
C11 C 0.1918(3) 0.32978(19) 0.69652(17) 0.0431(8) Uani 1 1 d . . . . .
H11 H 0.226801 0.281022 0.696029 0.052 Uiso 1 1 calc R U . . .
C12 C 0.3451(2) 0.56608(16) 0.79596(13) 0.0270(6) Uani 1 1 d . . . . .
C13 C 0.2710(3) 0.54438(16) 0.84206(13) 0.0295(6) Uani 1 1 d . . . . .
H13 H 0.194876 0.524927 0.829258 0.035 Uiso 1 1 calc R U . . .
C14 C 0.3074(3) 0.55093(17) 0.90658(13) 0.0327(6) Uani 1 1 d . . . . .
H14 H 0.254867 0.537908 0.937675 0.039 Uiso 1 1 calc R U . . .
C15 C 0.4193(3) 0.57618(17) 0.92612(13) 0.0315(6) Uani 1 1 d . . . . .
H15 H 0.443864 0.577841 0.970558 0.038 Uiso 1 1 calc R U . . .
C16 C 0.4976(3) 0.59943(16) 0.88187(13) 0.0289(6) Uani 1 1 d . . . . .
C17 C 0.4553(2) 0.59683(16) 0.81779(13) 0.0265(6) Uani 1 1 d . . . . .
C18 C 0.6227(3) 0.62742(18) 0.90188(13) 0.0340(7) Uani 1 1 d . . . . .
C19 C 0.6790(3) 0.5788(2) 0.95701(15) 0.0467(9) Uani 1 1 d . . . . .
H19A H 0.631787 0.582602 0.993878 0.070 Uiso 1 1 calc R U . . .
H19B H 0.759072 0.596909 0.969174 0.070 Uiso 1 1 calc R U . . .
H19C H 0.681927 0.525947 0.943174 0.070 Uiso 1 1 calc R U . . .
C019 C 0.2626(3) 0.39326(18) 0.70532(16) 0.0381(7) Uani 1 1 d . . . . .
H019 H 0.345810 0.387680 0.710063 0.046 Uiso 1 1 calc R U . . .
C20 C 0.6181(3) 0.7102(2) 0.92366(17) 0.0479(9) Uani 1 1 d . . . . .
H20A H 0.583853 0.741483 0.888193 0.072 Uiso 1 1 calc R U . . .
H20B H 0.698000 0.727921 0.936795 0.072 Uiso 1 1 calc R U . . .
H20C H 0.569348 0.714122 0.959886 0.072 Uiso 1 1 calc R U . . .
C21 C 0.6959(3) 0.62354(16) 0.84406(13) 0.0290(6) Uani 1 1 d . . . . .
C22 C 0.8184(3) 0.62340(17) 0.84974(14) 0.0323(6) Uani 1 1 d . . . . .
H22 H 0.859222 0.623402 0.891194 0.039 Uiso 1 1 calc R U . . .
C23 C 0.8824(3) 0.62324(18) 0.79635(14) 0.0339(6) Uani 1 1 d . . . . .
H23 H 0.966103 0.623448 0.801823 0.041 Uiso 1 1 calc R U . . .
C24 C 0.8261(3) 0.62280(17) 0.73514(14) 0.0312(6) Uani 1 1 d . . . . .
H24 H 0.870568 0.622334 0.698794 0.037 Uiso 1 1 calc R U . . .
C25 C 0.7029(2) 0.62304(16) 0.72746(13) 0.0284(6) Uani 1 1 d . . . . .
C26 C 0.6417(2) 0.62379(16) 0.78248(13) 0.0278(6) Uani 1 1 d . . . . .
C27 C 0.7165(2) 0.59624(17) 0.59245(13) 0.0289(6) Uani 1 1 d . . . . .
C28 C 0.7243(3) 0.64015(19) 0.53747(14) 0.0356(7) Uani 1 1 d . . . . .
H28 H 0.682707 0.686685 0.532768 0.043 Uiso 1 1 calc R U . . .
C29 C 0.7932(3) 0.6156(2) 0.48948(15) 0.0399(7) Uani 1 1 d . . . . .
H29 H 0.798616 0.645655 0.452273 0.048 Uiso 1 1 calc R U . . .
C30 C 0.8533(3) 0.5480(2) 0.49579(15) 0.0371(7) Uani 1 1 d . . . . .
H30 H 0.899066 0.531241 0.462661 0.045 Uiso 1 1 calc R U . . .
C31 C 0.8472(3) 0.50429(19) 0.55063(15) 0.0356(7) Uani 1 1 d . . . . .
H31 H 0.889129 0.457889 0.555166 0.043 Uiso 1 1 calc R U . . .
C32 C 0.7795(2) 0.52872(17) 0.59863(14) 0.0314(6) Uani 1 1 d . . . . .
H32 H 0.776112 0.499019 0.636207 0.038 Uiso 1 1 calc R U . . .
C33 C 0.5695(3) 0.71663(17) 0.63560(13) 0.0296(6) Uani 1 1 d . . . . .
C34 C 0.6472(3) 0.77616(18) 0.64952(15) 0.0384(7) Uani 1 1 d . . . . .
H34 H 0.725291 0.766315 0.667239 0.046 Uiso 1 1 calc R U . . .
C35 C 0.6105(3) 0.85007(19) 0.63746(16) 0.0437(8) Uani 1 1 d . . . . .
H35 H 0.663532 0.890751 0.647143 0.052 Uiso 1 1 calc R U . . .
C36 C 0.4974(3) 0.86485(19) 0.61149(14) 0.0394(7) Uani 1 1 d . . . . .
H36 H 0.472795 0.915599 0.603624 0.047 Uiso 1 1 calc R U . . .
C37 C 0.4199(3) 0.80598(19) 0.59692(15) 0.0393(7) Uani 1 1 d . . . . .
H37 H 0.342281 0.816153 0.578697 0.047 Uiso 1 1 calc R U . . .
C38 C 0.4559(3) 0.73176(18) 0.60902(14) 0.0332(6) Uani 1 1 d . . . . .
H38 H 0.402659 0.691244 0.599087 0.040 Uiso 1 1 calc R U . . .
C39 C 0.4259(2) 0.59961(16) 0.40293(13) 0.0276(6) Uani 1 1 d . . . . .
C40 C 0.3668(3) 0.66581(18) 0.41230(14) 0.0338(6) Uani 1 1 d . . . . .
H40 H 0.350242 0.681056 0.454069 0.041 Uiso 1 1 calc R U . . .
C41 C 0.4667(2) 0.54771(16) 0.45592(13) 0.0263(6) Uani 1 1 d . . . . .
C42 C 0.3317(3) 0.7100(2) 0.35923(15) 0.0411(7) Uani 1 1 d . . . . .
H42 H 0.292345 0.756777 0.364242 0.049 Uiso 1 1 calc R U . . .
C43 C 0.3549(3) 0.68493(19) 0.29882(15) 0.0402(7) Uani 1 1 d . . . . .
H43 H 0.331522 0.714104 0.261838 0.048 Uiso 1 1 calc R U . . .
C44 C 0.4127(3) 0.61657(18) 0.29343(14) 0.0348(7) Uani 1 1 d . . . . .
H44 H 0.426843 0.599011 0.251938 0.042 Uiso 1 1 calc R U . . .
Cl1 Cl 0.08393(7) 0.81385(5) 0.44498(4) 0.0445(2) Uani 1 1 d . . . . .
O2 O 0.1905(2) 0.79762(15) 0.48445(11) 0.0461(6) Uani 1 1 d . . . . .
O3 O -0.0108(2) 0.76848(18) 0.46097(13) 0.0615(8) Uani 1 1 d . . . . .
O4 O 0.0504(2) 0.89280(16) 0.45638(14) 0.0577(7) Uani 1 1 d . . . . .
O5 O 0.1029(2) 0.80827(14) 0.37908(10) 0.0413(5) Uani 1 1 d . . . . .
Cl2 Cl 0.18358(10) 0.92198(6) 0.66981(6) 0.0649(3) Uani 1 1 d . . . . .
Cl3 Cl -0.06403(10) 0.90690(6) 0.62122(6) 0.0701(3) Uani 1 1 d . . . . .
C45 C 0.0785(4) 0.9336(3) 0.6043(2) 0.0725(13) Uani 1 1 d . . . . .
H45A H 0.077400 0.987287 0.590860 0.087 Uiso 1 1 calc R U . . .
H45B H 0.102181 0.902877 0.567974 0.087 Uiso 1 1 calc R U . . .

loop_
_atom_site_aniso_label
_atom_site_aniso_U_11
_atom_site_aniso_U_22
_atom_site_aniso_U_33
_atom_site_aniso_U_23
_atom_site_aniso_U_13
_atom_site_aniso_U_12
Cu1 0.0271(2) 0.0303(2) 0.0205(2) -0.00148(15) 0.00240(15) -0.00010(16)
P1 0.0256(3) 0.0287(4) 0.0206(3) -0.0007(3) 0.0022(3) 0.0001(3)
P2 0.0261(3) 0.0302(4) 0.0216(3) 0.0001(3) 0.0014(3) -0.0012(3)
O1 0.0275(9) 0.0365(11) 0.0215(9) 0.0011(8) 0.0009(7) -0.0015(8)
N1 0.0264(11) 0.0290(12) 0.0222(11) -0.0013(9) 0.0002(9) -0.0013(9)
N2 0.0271(11) 0.0309(12) 0.0221(11) 0.0000(9) 0.0003(9) 0.0011(9)
N3 0.0302(12) 0.0326(12) 0.0222(11) 0.0013(9) 0.0029(9) 0.0008(10)
C1 0.0278(13) 0.0286(14) 0.0254(13) 0.0007(11) 0.0006(10) -0.0025(11)
C2 0.0354(15) 0.0313(15) 0.0264(14) 0.0016(11) 0.0022(11) -0.0010(12)
C3 0.0392(16) 0.0374(16) 0.0314(15) 0.0047(12) -0.0039(12) -0.0024(13)
C4 0.0357(16) 0.0360(16) 0.0439(18) 0.0062(13) -0.0042(13) 0.0042(13)
C5 0.0379(16) 0.0323(15) 0.0415(17) -0.0005(13) 0.0056(13) 0.0045(13)
C6 0.0315(14) 0.0315(15) 0.0302(14) -0.0003(12) 0.0040(11) -0.0016(12)
C7 0.0321(14) 0.0300(14) 0.0208(12) -0.0008(10) 0.0016(10) -0.0001(11)
C8 0.0326(15) 0.0336(16) 0.0470(18) 0.0047(13) -0.0018(13) -0.0001(13)
C9 0.0340(16) 0.0452(19) 0.053(2) 0.0109(16) -0.0091(14) -0.0073(14)
C10 0.0507(19) 0.0365(17) 0.0295(15) -0.0003(12) 0.0002(13) -0.0138(14)
C11 0.0512(19) 0.0303(16) 0.0501(19) -0.0026(14) 0.0170(15) -0.0026(14)
C12 0.0292(13) 0.0267(13) 0.0249(13) -0.0003(11) 0.0014(11) 0.0034(11)
C13 0.0298(14) 0.0323(15) 0.0267(14) -0.0016(11) 0.0036(11) 0.0033(12)
C14 0.0381(15) 0.0368(16) 0.0238(14) 0.0024(12) 0.0064(12) 0.0015(13)
C15 0.0410(16) 0.0343(15) 0.0194(13) -0.0015(11) 0.0028(11) 0.0023(13)
C16 0.0354(15) 0.0299(14) 0.0209(13) -0.0020(11) -0.0002(11) 0.0012(12)
C17 0.0290(13) 0.0281(14) 0.0227(13) -0.0007(10) 0.0049(10) 0.0011(11)
C18 0.0367(16) 0.0416(17) 0.0231(13) -0.0029(12) -0.0013(12) -0.0034(13)
C19 0.0399(17) 0.074(3) 0.0250(15) 0.0090(15) -0.0040(13) -0.0049(17)
C019 0.0356(16) 0.0319(15) 0.0479(18) 0.0027(13) 0.0103(13) 0.0020(13)
C20 0.052(2) 0.048(2) 0.0459(19) -0.0207(16) 0.0124(16) -0.0131(16)
C21 0.0353(15) 0.0284(14) 0.0227(13) -0.0010(11) -0.0011(11) -0.0019(12)
C22 0.0333(15) 0.0336(15) 0.0287(14) -0.0014(11) -0.0044(12) -0.0012(12)
C23 0.0289(14) 0.0381(16) 0.0340(15) -0.0020(12) -0.0021(12) -0.0025(12)
C24 0.0308(14) 0.0332(15) 0.0294(14) -0.0003(11) 0.0014(11) -0.0019(12)
C25 0.0304(14) 0.0303(14) 0.0244(13) -0.0009(11) 0.0009(11) -0.0024(11)
C26 0.0271(13) 0.0280(14) 0.0280(14) 0.0002(11) 0.0004(11) -0.0001(11)
C27 0.0284(13) 0.0344(15) 0.0236(13) -0.0016(11) 0.0007(10) -0.0023(12)
C28 0.0365(15) 0.0409(17) 0.0298(15) 0.0044(13) 0.0050(12) 0.0039(13)
C29 0.0400(17) 0.054(2) 0.0268(15) 0.0070(13) 0.0066(13) 0.0024(15)
C30 0.0295(14) 0.0504(19) 0.0323(15) -0.0076(13) 0.0074(12) -0.0024(13)
C31 0.0287(14) 0.0407(17) 0.0376(16) -0.0049(13) 0.0039(12) 0.0015(13)
C32 0.0282(14) 0.0356(16) 0.0302(14) 0.0012(12) 0.0015(11) -0.0031(12)
C33 0.0329(14) 0.0338(15) 0.0224(13) -0.0009(11) 0.0044(11) 0.0012(12)
C34 0.0385(16) 0.0360(16) 0.0397(17) 0.0024(13) -0.0027(13) -0.0031(13)
C35 0.054(2) 0.0326(16) 0.0436(18) -0.0002(14) -0.0040(15) -0.0057(15)
C36 0.0517(19) 0.0357(16) 0.0307(15) 0.0027(13) 0.0034(13) 0.0077(15)
C37 0.0432(17) 0.0392(17) 0.0349(16) 0.0032(13) -0.0008(13) 0.0096(14)
C38 0.0326(15) 0.0362(16) 0.0306(14) -0.0013(12) 0.0011(12) 0.0000(12)
C39 0.0280(13) 0.0310(14) 0.0237(13) 0.0016(11) 0.0020(10) 0.0007(11)
C40 0.0379(15) 0.0373(16) 0.0265(14) 0.0010(12) 0.0049(12) 0.0064(13)
C41 0.0268(13) 0.0297(14) 0.0221(13) -0.0007(11) 0.0003(10) -0.0018(11)
C42 0.0457(18) 0.0395(17) 0.0386(17) 0.0042(14) 0.0072(14) 0.0157(15)
C43 0.0431(17) 0.0443(18) 0.0332(16) 0.0110(13) 0.0043(13) 0.0127(15)
C44 0.0362(15) 0.0426(17) 0.0258(14) 0.0042(12) 0.0044(12) 0.0055(13)
Cl1 0.0347(4) 0.0657(5) 0.0320(4) 0.0053(3) -0.0038(3) -0.0051(4)
O2 0.0377(12) 0.0589(15) 0.0394(12) 0.0111(11) -0.0104(10) -0.0009(11)
O3 0.0401(13) 0.088(2) 0.0551(15) 0.0337(15) -0.0059(11) -0.0135(13)
O4 0.0543(15) 0.0527(15) 0.0648(17) -0.0123(13) -0.0026(13) 0.0091(13)
O5 0.0417(12) 0.0503(14) 0.0311(11) 0.0029(10) -0.0025(9) -0.0011(10)
Cl2 0.0658(6) 0.0505(5) 0.0784(7) -0.0022(5) 0.0066(5) 0.0025(5)
Cl3 0.0607(6) 0.0575(6) 0.0931(8) -0.0087(5) 0.0125(5) 0.0200(5)
C45 0.083(3) 0.079(3) 0.055(2) -0.008(2) 0.005(2) -0.023(3)

loop_
_atom_type_symbol
_atom_type_description
_atom_type_scat_dispersion_real
_atom_type_scat_dispersion_imag
_atom_type_scat_source
C C 0.0181 0.0091 'International Tables Vol C Tables 4.2.6.8 and 6.1.1.4'
H H 0.0000 0.0000 'International Tables Vol C Tables 4.2.6.8 and 6.1.1.4'
Cl Cl 0.3639 0.7018 'International Tables Vol C Tables 4.2.6.8 and 6.1.1.4'
Cu Cu -1.9646 0.5888 'International Tables Vol C Tables 4.2.6.8 and 6.1.1.4'
N N 0.0311 0.0180 'International Tables Vol C Tables 4.2.6.8 and 6.1.1.4'
O O 0.0492 0.0322 'International Tables Vol C Tables 4.2.6.8 and 6.1.1.4'
P P 0.2955 0.4335 'International Tables Vol C Tables 4.2.6.8 and 6.1.1.4'

loop_
_exptl_crystal_face_index_h
_exptl_crystal_face_index_k
_exptl_crystal_face_index_l
_exptl_crystal_face_perp_dist
0 -1 0 0.1115
0 1 0 0.1055
0 2 1 0.0969
-1 0 0 0.1018
1 0 0 0.0769
-2 -1 2 0.1144
2 1 -2 0.0969
-1 1 -2 0.1241
1 -1 2 0.1119
2 0 -1 0.0699
0 -1 -1 0.0825
0 -1 -2 0.0812
0 -1 1 0.1096
0 1 -1 0.1250
1 -2 -2 0.0781
-1 2 2 0.1238
2 -1 1 0.0798
-1 0 1 0.1065
-2 1 -1 0.1051
2 1 0 0.0728
-1 0 -1 0.1034
-1 -1 2 0.1181
1 0 1 0.0835
-2 -1 0 0.1023

loop_
_geom_angle_atom_site_label_1
_geom_angle_atom_site_label_2
_geom_angle_atom_site_label_3
_geom_angle
_geom_angle_site_symmetry_1
_geom_angle_site_symmetry_3
_geom_angle_publ_flag
P1 Cu1 P2 122.18(3) . . ?
N1 Cu1 P1 125.23(7) . . ?
N1 Cu1 P2 94.91(7) . . ?
N1 Cu1 N3 80.39(9) . 3_666 ?
N3 Cu1 P1 118.78(7) 3_666 . ?
N3 Cu1 P2 106.35(7) 3_666 . ?
C1 P1 Cu1 112.53(9) . . ?
C1 P1 C7 101.07(13) . . ?
C1 P1 C12 107.65(13) . . ?
C7 P1 Cu1 113.09(9) . . ?
C12 P1 Cu1 116.22(9) . . ?
C12 P1 C7 104.94(13) . . ?
C25 P2 Cu1 111.48(10) . . ?
C25 P2 C27 104.99(13) . . ?
C25 P2 C33 104.44(13) . . ?
C27 P2 Cu1 111.92(10) . . ?
C33 P2 Cu1 117.60(10) . . ?
C33 P2 C27 105.38(13) . . ?
C17 O1 C26 117.0(2) . . ?
N2 N1 Cu1 124.77(18) . . ?
N2 N1 C41 118.1(2) . 3_666 ?
C41 N1 Cu1 112.48(17) 3_666 . ?
N1 N2 C41 116.7(2) . . ?
C39 N3 Cu1 113.70(18) . 3_666 ?
C44 N3 Cu1 128.8(2) . 3_666 ?
C44 N3 C39 117.4(3) . . ?
C2 C1 P1 115.4(2) . . ?
C6 C1 P1 124.5(2) . . ?
C6 C1 C2 119.9(3) . . ?
C1 C2 H2 119.8 . . ?
C3 C2 C1 120.5(3) . . ?
C3 C2 H2 119.8 . . ?
C2 C3 H3 120.1 . . ?
C4 C3 C2 119.8(3) . . ?
C4 C3 H3 120.1 . . ?
C3 C4 H4 119.9 . . ?
C3 C4 C5 120.2(3) . . ?
C5 C4 H4 119.9 . . ?
C4 C5 H5 119.9 . . ?
C6 C5 C4 120.3(3) . . ?
C6 C5 H5 119.9 . . ?
C1 C6 C5 119.3(3) . . ?
C1 C6 H6 120.4 . . ?
C5 C6 H6 120.4 . . ?
C8 C7 P1 123.3(2) . . ?
C8 C7 C019 118.3(3) . . ?
C019 C7 P1 118.1(2) . . ?
C7 C8 H8 119.9 . . ?
C9 C8 C7 120.2(3) . . ?
C9 C8 H8 119.9 . . ?
C8 C9 H9 119.5 . . ?
C10 C9 C8 121.1(3) . . ?
C10 C9 H9 119.5 . . ?
C9 C10 H10 120.4 . . ?
C9 C10 C11 119.2(3) . . ?
C11 C10 H10 120.4 . . ?
C10 C11 H11 119.8 . . ?
C10 C11 C019 120.5(3) . . ?
C019 C11 H11 119.8 . . ?
C13 C12 P1 123.0(2) . . ?
C13 C12 C17 117.2(2) . . ?
C17 C12 P1 119.4(2) . . ?
C12 C13 H13 119.8 . . ?
C14 C13 C12 120.4(3) . . ?
C14 C13 H13 119.8 . . ?
C13 C14 H14 119.7 . . ?
C15 C14 C13 120.7(3) . . ?
C15 C14 H14 119.7 . . ?
C14 C15 H15 119.3 . . ?
C14 C15 C16 121.5(3) . . ?
C16 C15 H15 119.3 . . ?
C15 C16 C18 122.8(2) . . ?
C17 C16 C15 116.2(3) . . ?
C17 C16 C18 120.9(3) . . ?
O1 C17 C12 115.7(2) . . ?
O1 C17 C16 120.7(2) . . ?
C16 C17 C12 123.6(3) . . ?
C16 C18 C19 110.1(3) . . ?
C16 C18 C20 109.5(3) . . ?
C20 C18 C19 109.4(3) . . ?
C21 C18 C16 109.0(2) . . ?
C21 C18 C19 110.5(3) . . ?
C21 C18 C20 108.2(3) . . ?
C18 C19 H19A 109.5 . . ?
C18 C19 H19B 109.5 . . ?
C18 C19 H19C 109.5 . . ?
H19A C19 H19B 109.5 . . ?
H19A C19 H19C 109.5 . . ?
H19B C19 H19C 109.5 . . ?
C7 C019 H019 119.6 . . ?
C11 C019 C7 120.8(3) . . ?
C11 C019 H019 119.6 . . ?
C18 C20 H20A 109.5 . . ?
C18 C20 H20B 109.5 . . ?
C18 C20 H20C 109.5 . . ?
H20A C20 H20B 109.5 . . ?
H20A C20 H20C 109.5 . . ?
H20B C20 H20C 109.5 . . ?
C22 C21 C18 122.9(2) . . ?
C26 C21 C18 120.6(3) . . ?
C26 C21 C22 116.5(3) . . ?
C21 C22 H22 119.2 . . ?
C23 C22 C21 121.6(3) . . ?
C23 C22 H22 119.2 . . ?
C22 C23 H23 119.6 . . ?
C24 C23 C22 120.9(3) . . ?
C24 C23 H23 119.6 . . ?
C23 C24 H24 120.4 . . ?
C23 C24 C25 119.2(3) . . ?
C25 C24 H24 120.4 . . ?
C24 C25 P2 125.7(2) . . ?
C26 C25 P2 116.1(2) . . ?
C26 C25 C24 118.1(3) . . ?
O1 C26 C25 114.7(2) . . ?
C21 C26 O1 121.5(3) . . ?
C21 C26 C25 123.8(3) . . ?
C28 C27 P2 121.9(2) . . ?
C32 C27 P2 118.8(2) . . ?
C32 C27 C28 118.9(3) . . ?
C27 C28 H28 120.0 . . ?
C29 C28 C27 120.0(3) . . ?
C29 C28 H28 120.0 . . ?
C28 C29 H29 119.8 . . ?
C30 C29 C28 120.4(3) . . ?
C30 C29 H29 119.8 . . ?
C29 C30 H30 120.0 . . ?
C29 C30 C31 120.1(3) . . ?
C31 C30 H30 120.0 . . ?
C30 C31 H31 120.1 . . ?
C32 C31 C30 119.8(3) . . ?
C32 C31 H31 120.1 . . ?
C27 C32 H32 119.6 . . ?
C31 C32 C27 120.9(3) . . ?
C31 C32 H32 119.6 . . ?
C34 C33 P2 121.3(2) . . ?
C34 C33 C38 119.5(3) . . ?
C38 C33 P2 119.2(2) . . ?
C33 C34 H34 120.1 . . ?
C35 C34 C33 119.8(3) . . ?
C35 C34 H34 120.1 . . ?
C34 C35 H35 119.8 . . ?
C36 C35 C34 120.5(3) . . ?
C36 C35 H35 119.8 . . ?
C35 C36 H36 119.9 . . ?
C35 C36 C37 120.1(3) . . ?
C37 C36 H36 119.9 . . ?
C36 C37 H37 120.1 . . ?
C36 C37 C38 119.8(3) . . ?
C38 C37 H37 120.1 . . ?
C33 C38 C37 120.3(3) . . ?
C33 C38 H38 119.9 . . ?
C37 C38 H38 119.9 . . ?
N3 C39 C40 123.4(3) . . ?
N3 C39 C41 113.5(2) . . ?
C40 C39 C41 123.1(3) . . ?
C39 C40 H40 120.8 . . ?
C39 C40 C42 118.4(3) . . ?
C42 C40 H40 120.8 . . ?
N1 C41 C39 116.7(2) 3_666 . ?
N2 C41 N1 125.2(2) . 3_666 ?
N2 C41 C39 118.1(2) . . ?
C40 C42 H42 120.5 . . ?
C43 C42 C40 119.1(3) . . ?
C43 C42 H42 120.5 . . ?
C42 C43 H43 120.6 . . ?
C44 C43 C42 118.8(3) . . ?
C44 C43 H43 120.6 . . ?
N3 C44 C43 122.9(3) . . ?
N3 C44 H44 118.6 . . ?
C43 C44 H44 118.6 . . ?
O2 Cl1 O4 108.26(16) . . ?
O3 Cl1 O2 112.10(15) . . ?
O3 Cl1 O4 106.68(19) . . ?
O3 Cl1 O5 112.04(16) . . ?
O5 Cl1 O2 110.78(14) . . ?
O5 Cl1 O4 106.68(16) . . ?
Cl2 C45 H45A 109.0 . . ?
Cl2 C45 H45B 109.0 . . ?
Cl3 C45 Cl2 113.0(3) . . ?
Cl3 C45 H45A 109.0 . . ?
Cl3 C45 H45B 109.0 . . ?
H45A C45 H45B 107.8 . . ?

loop_
_geom_bond_atom_site_label_1
_geom_bond_atom_site_label_2
_geom_bond_distance
_geom_bond_site_symmetry_2
_geom_bond_publ_flag
Cu1 P1 2.2356(8) . ?
Cu1 P2 2.2796(8) . ?
Cu1 N1 2.027(2) . ?
Cu1 N3 2.077(2) 3_666 ?
P1 C1 1.819(3) . ?
P1 C7 1.833(3) . ?
P1 C12 1.826(3) . ?
P2 C25 1.814(3) . ?
P2 C27 1.824(3) . ?
P2 C33 1.821(3) . ?
O1 C17 1.380(3) . ?
O1 C26 1.383(3) . ?
N1 N2 1.331(3) . ?
N1 C41 1.356(4) 3_666 ?
N2 C41 1.331(4) . ?
N3 C39 1.358(4) . ?
N3 C44 1.341(4) . ?
C1 C2 1.397(4) . ?
C1 C6 1.387(4) . ?
C2 H2 0.9500 . ?
C2 C3 1.381(4) . ?
C3 H3 0.9500 . ?
C3 C4 1.376(5) . ?
C4 H4 0.9500 . ?
C4 C5 1.395(5) . ?
C5 H5 0.9500 . ?
C5 C6 1.393(4) . ?
C6 H6 0.9500 . ?
C7 C8 1.391(4) . ?
C7 C019 1.392(4) . ?
C8 H8 0.9500 . ?
C8 C9 1.388(5) . ?
C9 H9 0.9500 . ?
C9 C10 1.371(5) . ?
C10 H10 0.9500 . ?
C10 C11 1.376(5) . ?
C11 H11 0.9500 . ?
C11 C019 1.385(5) . ?
C12 C13 1.389(4) . ?
C12 C17 1.408(4) . ?
C13 H13 0.9500 . ?
C13 C14 1.385(4) . ?
C14 H14 0.9500 . ?
C14 C15 1.379(4) . ?
C15 H15 0.9500 . ?
C15 C16 1.401(4) . ?
C16 C17 1.389(4) . ?
C16 C18 1.533(4) . ?
C18 C19 1.536(4) . ?
C18 C20 1.535(5) . ?
C18 C21 1.530(4) . ?
C19 H19A 0.9800 . ?
C19 H19B 0.9800 . ?
C19 H19C 0.9800 . ?
C019 H019 0.9500 . ?
C20 H20A 0.9800 . ?
C20 H20B 0.9800 . ?
C20 H20C 0.9800 . ?
C21 C22 1.390(4) . ?
C21 C26 1.383(4) . ?
C22 H22 0.9500 . ?
C22 C23 1.387(4) . ?
C23 H23 0.9500 . ?
C23 C24 1.385(4) . ?
C24 H24 0.9500 . ?
C24 C25 1.398(4) . ?
C25 C26 1.397(4) . ?
C27 C28 1.399(4) . ?
C27 C32 1.393(4) . ?
C28 H28 0.9500 . ?
C28 C29 1.396(4) . ?
C29 H29 0.9500 . ?
C29 C30 1.378(5) . ?
C30 H30 0.9500 . ?
C30 C31 1.392(5) . ?
C31 H31 0.9500 . ?
C31 C32 1.387(4) . ?
C32 H32 0.9500 . ?
C33 C34 1.390(4) . ?
C33 C38 1.391(4) . ?
C34 H34 0.9500 . ?
C34 C35 1.389(5) . ?
C35 H35 0.9500 . ?
C35 C36 1.380(5) . ?
C36 H36 0.9500 . ?
C36 C37 1.382(5) . ?
C37 H37 0.9500 . ?
C37 C38 1.391(4) . ?
C38 H38 0.9500 . ?
C39 C40 1.372(4) . ?
C39 C41 1.484(4) . ?
C40 H40 0.9500 . ?
C40 C42 1.390(4) . ?
C42 H42 0.9500 . ?
C42 C43 1.388(5) . ?
C43 H43 0.9500 . ?
C43 C44 1.385(4) . ?
C44 H44 0.9500 . ?
Cl1 O2 1.439(2) . ?
Cl1 O3 1.408(3) . ?
Cl1 O4 1.472(3) . ?
Cl1 O5 1.419(2) . ?
Cl2 C45 1.756(5) . ?
Cl3 C45 1.756(5) . ?
C45 H45A 0.9900 . ?
C45 H45B 0.9900 . ?

loop_
_exptl_oxdiff_crystal_face_indexfrac_h
_exptl_oxdiff_crystal_face_indexfrac_k
_exptl_oxdiff_crystal_face_indexfrac_l
_exptl_oxdiff_crystal_face_x
_exptl_oxdiff_crystal_face_y
_exptl_oxdiff_crystal_face_z
0.0002 -0.9996 0.0017 -0.0150 -0.0783 0.0352
-0.0002 0.9996 -0.0017 0.0150 0.0783 -0.0352
-0.0005 2.0002 0.9955 0.0537 0.1814 -0.0051
-0.9998 -0.0011 -0.0004 -0.1297 0.0343 0.0208
0.9998 0.0011 0.0004 0.1297 -0.0343 -0.0208
-1.9992 -0.9998 1.9990 -0.2270 0.0399 0.2073
1.9992 0.9998 -1.9990 0.2270 -0.0399 -0.2073
-1.0000 0.9964 -2.0001 -0.1620 0.0631 -0.1448
1.0000 -0.9964 2.0001 0.1620 -0.0631 0.1448
1.9995 0.0013 -0.9982 0.2357 -0.0935 -0.1069
0.0002 -1.0006 -0.9973 -0.0387 -0.1031 -0.0301
0.0002 -1.0016 -1.9963 -0.0624 -0.1278 -0.0953
0.0003 -0.9986 1.0007 0.0086 -0.0535 0.1004
-0.0003 0.9986 -1.0007 -0.0086 0.0535 -0.1004
1.0002 -2.0001 -1.9941 0.0523 -0.2405 -0.0810
-1.0002 2.0001 1.9941 -0.0523 0.2405 0.0810
1.9998 -0.9963 1.0015 0.2680 -0.1222 0.0587
-0.9997 -0.0001 0.9986 -0.1060 0.0591 0.0861
-1.9998 0.9963 -1.0015 -0.2680 0.1222 -0.0587
1.9993 1.0019 -0.0009 0.2744 0.0096 -0.0768
-0.9998 -0.0022 -0.9994 -0.1533 0.0096 -0.0444
-0.9995 -0.9987 1.9994 -0.0974 0.0056 0.1864
0.9998 0.0022 0.9994 0.1533 -0.0096 0.0444
-1.9993 -1.0019 0.0009 -0.2744 -0.0096 0.0768
